data_1567991
loop_
_publ_author_name
'Thursch, Lavenia J.'
'Lima, Thamires A.'
'O'Neill, Nichole'
'Ferreira, Fabio F.'
'Schweitzer-Stenner, Reinhard'
'Alvarez, Nicolas J.'

_publ_section_title
;
 Influence of central sidechain on self-assembly of glycine-x-glycine
 peptides.
;
_journal_issue 3
_journal_name_full 'Soft matter'
_journal_page_first 394
_journal_page_last 409
_journal_paper_doi 10.1039/d2sm01082h
_journal_volume 19
_journal_year 2023
_chemical_compound_source 'Drexel University'
_chemical_formula_moiety 'C10 H15 N5 O4, H2 O'
_chemical_formula_sum 'C10 H17 N5 O5'
_chemical_formula_weight 287.29
_chemical_name_common GHG
_chemical_name_mineral Gly-His-Gly
_chemical_name_systematic Gly-Ala-Gly
_space_group_crystal_system monoclinic
_space_group_IT_number 4
_space_group_name_Hall 'P 2yb'
_space_group_name_H-M_alt 'P 1 21 1'
_atom_sites_solution_hydrogens geom
_audit_creation_method 'TOPAS-Academic 7 + PLATON'
_audit_update_record
;
2021-12-17 deposited with the CCDC.	2022-11-18 downloaded from the CCDC.
;
_cell_angle_alpha 90
_cell_angle_beta 104.951(6)
_cell_angle_gamma 90
_cell_formula_units_Z 2
_cell_length_a 11.7071(7)
_cell_length_b 4.7121(2)
_cell_length_c 12.4111(8)
_cell_measurement_pressure 100
_cell_measurement_temperature 298(2)
_cell_volume 661.48(7)
_computing_cell_refinement 'TOPAS-Academic v.7'
_computing_data_collection WinXPOW
_computing_data_reduction 'TOPAS-Academic v.7'
_computing_molecular_graphics 'Mercury 2021.1.0'
_computing_publication_material 'Mercury 2021.1.0'
_computing_structure_refinement 'TOPAS-Academic 7'
_computing_structure_solution 'ab initio algorithm (DASH)'
_diffrn_ambient_pressure 100
_diffrn_ambient_temperature 298
_diffrn_measurement_device_type 'Stoe STADI-P diffractometer'
_diffrn_radiation_monochromator none
_diffrn_radiation_probe x-ray
_diffrn_radiation_type 'Cu K\a~1~'
_diffrn_radiation_wavelength 1.54056
_diffrn_source 'sealed X-ray tube'
_diffrn_source_type 'Stoe STADI-P'
_exptl_absorpt_coefficient_mu 0.99660
_exptl_absorpt_process_details
;
;
_exptl_crystal_colour white
_exptl_crystal_density_diffrn 1.4423
_exptl_crystal_description powder
_exptl_crystal_F_000 304
_exptl_crystal_recrystallization_method acetone
_pd_calc_method 'Rietveld Refinement'
_pd_char_colour white
_pd_meas_number_of_points 5670
_pd_meas_scan_method step
_pd_proc_2theta_range_inc 0.015
_pd_proc_2theta_range_max 91.035
_pd_proc_2theta_range_min 6.000
_pd_proc_info_excluded_regions none
_pd_proc_ls_background_function '20-term Chebyschev polynomial'
_pd_proc_ls_pref_orient_corr none
_pd_proc_ls_profile_function 'Fundamental parameters approach'
_pd_proc_ls_prof_R_factor 0.02748
_pd_proc_ls_prof_wR_expected 0.01546
_pd_proc_ls_prof_wR_factor 0.03673
_pd_proc_number_of_points 5670
_pd_spec_mounting 'acetate foil'
_pd_spec_mount_mode transmission
_refine_ls_extinction_method none
_refine_ls_goodness_of_fit_all 2.376
_refine_ls_hydrogen_treatment refall
_refine_ls_matrix_type full
_refine_ls_number_constraints 0
_refine_ls_number_parameters 137
_refine_ls_number_restraints 47
_refine_ls_R_I_factor 0.02067
_refine_ls_shift/su_max 0.0001
_refine_ls_shift/su_mean 0.0001
_refine_ls_weighting_scheme sigma
_reflns_d_resolution_high 11.98646
_reflns_d_resolution_low 1.07774
_reflns_limit_h_max 11
_reflns_limit_h_min 0
_reflns_limit_k_max 4
_reflns_limit_k_min 0
_reflns_limit_l_max 10
_reflns_limit_l_min -10
_reflns_number_total 653
_cod_data_source_file d2sm01082h2.cif
_cod_data_source_block GHG
_cod_depositor_comments 'Adding full bibliography for 1567989--1567992.cif.'
_cod_original_sg_symbol_H-M 'P 21'
_cod_original_formula_sum 'C10 H17 N5 O5      '
_cod_database_code 1567991

loop_
_symmetry_equiv_pos_as_xyz
'x, y, z '
'-x, y+1/2, -z '

loop_
_atom_site_label
_atom_site_type_symbol
_atom_site_symmetry_multiplicity
_atom_site_fract_x
_atom_site_fract_y
_atom_site_fract_z
_atom_site_occupancy
_atom_site_B_iso_or_equiv
_atom_site_U_iso_or_equiv
O1 O 2 0.0646(5) -0.0117(10) 0.0405(4) 1 2.39(6) 0.03030
H2 H 2 0.1483(5) -0.0078(10) 0.0451(4) 1 2.87(7) 0.03636
H3 H 2 0.0244(5) 0.1641(10) 0.0061(4) 1 2.87(7) 0.03636
C4 C 2 0.55980(12) 0.8830(3) 0.32354(13) 1 2.39(6) 0.03030
C5 C 2 0.66282(13) 0.7303(4) 0.29138(12) 1 2.39(6) 0.03030
O6 O 2 0.5543(2) 1.1437(4) 0.3300(3) 1 2.39(6) 0.03030
N7 N 2 0.48300(12) 0.7138(3) 0.35354(13) 1 2.39(6) 0.03030
N8 N 2 0.69293(18) 0.8851(5) 0.19962(13) 1 2.39(6) 0.03030
C9 C 2 0.77145(14) 0.6818(2) 0.39277(6) 1 2.39(6) 0.03030
C10 C 2 0.37850(12) 0.8227(3) 0.38104(13) 1 2.39(6) 0.03030
C11 C 2 0.64634(18) 0.8255(3) 0.09183(11) 1 2.39(6) 0.03030
C12 C 2 0.87510(11) 0.57519(14) 0.35647(4) 1 2.39(6) 0.03030
C13 C 2 0.30570(12) 1.0146(3) 0.29044(13) 1 2.39(6) 0.03030
O14 O 2 0.5898(3) 0.6075(5) 0.0609(2) 1 2.39(6) 0.03030
C15 C 2 0.7003(2) 1.0046(7) 0.01463(14) 1 2.39(6) 0.03030
N16 N 2 0.86339(13) 0.32190(15) 0.29197(5) 1 2.39(6) 0.03030
C17 C 2 0.98457(13) 0.6701(2) 0.37121(6) 1 2.39(6) 0.03030
O18 O 2 0.30111(12) 0.9349(3) 0.19313(13) 1 2.39(6) 0.03030
O19 O 2 0.2545(3) 1.2192(5) 0.3159(2) 1 2.39(6) 0.03030
N20 N 2 0.6326(4) 0.9728(10) -0.10336(18) 1 2.39(6) 0.03030
C21 C 2 0.96775(14) 0.2711(2) 0.26968(6) 1 2.39(6) 0.03030
N22 N 2 1.04376(14) 0.4829(2) 0.31769(6) 1 2.39(6) 0.03030
H23 H 2 0.5586(4) 0.9865(10) -0.11774(18) 1 2.87(7) 0.03636
H24 H 2 0.6732(4) 1.0181(10) -0.14944(18) 1 2.87(7) 0.03636
H25 H 2 0.73599(18) 1.0268(5) 0.21380(13) 1 2.87(7) 0.03636
H26 H 2 0.7819(2) 0.9443(7) 0.02142(14) 1 2.87(7) 0.03636
H27 H 2 0.6977(2) 1.1909(7) 0.02912(14) 1 2.87(7) 0.03636
H28 H 2 0.63341(13) 0.5387(4) 0.26545(12) 1 2.87(7) 0.03636
H29 H 2 0.49180(12) 0.5319(3) 0.34734(13) 1 2.87(7) 0.03636
H30 H 2 0.40250(12) 0.9289(3) 0.44914(13) 1 2.87(7) 0.03636
H31 H 2 0.33010(12) 0.6658(3) 0.39134(13) 1 2.87(7) 0.03636
H32 H 2 1.01332(13) 0.8500(2) 0.40427(6) 1 2.87(7) 0.03636
H33 H 2 0.6357(4) 0.7791(10) -0.11244(18) 1 2.87(7) 0.03636
H34 H 2 1.11920(14) 0.5127(2) 0.31312(6) 1 2.87(7) 0.03636
H35 H 2 0.75480(14) 0.5655(2) 0.44575(6) 1 2.87(7) 0.03636
H36 H 2 0.79610(14) 0.8713(2) 0.42365(6) 1 2.87(7) 0.03636
H37 H 2 0.99235(14) 0.1159(2) 0.23232(6) 1 2.87(7) 0.03636

loop_
_atom_type_symbol
_atom_type_description
_atom_type_scat_dispersion_real
_atom_type_scat_dispersion_imag
_atom_type_scat_source
C C 0.0181 0.0091 'International Tables Vol C Tables 4.2.6.8'
O O 0.0492 0.0322 'International Tables Vol C Tables 4.2.6.8'
N N 0.0311 0.0180 'International Tables Vol C Tables 4.2.6.8'

loop_
_geom_angle_atom_site_label_1
_geom_angle_atom_site_label_2
_geom_angle_atom_site_label_3
_geom_angle
_geom_angle_site_symmetry_1
_geom_angle_site_symmetry_2
_geom_angle_site_symmetry_3
_geom_angle_publ_flag
H2 O1 H3 111.7(7) 1_555 . 1_555 n
C5 C4 O6 122.6(2) 1_555 . 1_555 n
C5 C4 N7 115.1(1) 1_555 . 1_555 n
O6 C4 N7 122.0(2) 1_555 . 1_555 n
C4 C5 N8 109.2(1) 1_555 . 1_555 n
C4 C5 C9 112.9(1) 1_555 . 1_555 n
C4 C5 H28 106.3(2) 1_555 . 1_555 n
N8 C5 C9 112.9(1) 1_555 . 1_555 n
N8 C5 H28 109.5(2) 1_555 . 1_555 n
C9 C5 H28 105.8(2) 1_555 . 1_555 n
C4 N7 C10 122.0(1) 1_555 . 1_555 n
C4 N7 H29 117.6(2) 1_555 . 1_555 n
C10 N7 H29 119.8(2) 1_555 . 1_555 n
C5 N8 C11 123.6(2) 1_555 . 1_555 n
C5 N8 H25 119.4(2) 1_555 . 1_555 n
C11 N8 H25 116.8(3) 1_555 . 1_555 n
C5 C9 C12 111.4(1) 1_555 . 1_555 n
C5 C9 H35 112.8(1) 1_555 . 1_555 n
C5 C9 H36 106.1(1) 1_555 . 1_555 n
C12 C9 H35 110.9(1) 1_555 . 1_555 n
C12 C9 H36 104.1(1) 1_555 . 1_555 n
H35 C9 H36 111.0(1) 1_555 . 1_555 n
N7 C10 C13 112.5(1) 1_555 . 1_555 n
N7 C10 H30 108.6(2) 1_555 . 1_555 n
N7 C10 H31 108.8(2) 1_555 . 1_555 n
C13 C10 H30 108.8(2) 1_555 . 1_555 n
C13 C10 H31 108.6(2) 1_555 . 1_555 n
H30 C10 H31 109.5(2) 1_555 . 1_555 n
N8 C11 O14 122.4(2) 1_555 . 1_555 n
N8 C11 C15 112.5(2) 1_555 . 1_555 n
O14 C11 C15 122.8(2) 1_555 . 1_555 n
C9 C12 N16 119.07(8) 1_555 . 1_555 n
C9 C12 C17 132.87(9) 1_555 . 1_555 n
N16 C12 C17 108.06(8) 1_555 . 1_555 n
C10 C13 O18 114.3(1) 1_555 . 1_555 n
C10 C13 O19 119.8(2) 1_555 . 1_555 n
O18 C13 O19 125.8(2) 1_555 . 1_555 n
C11 C15 N20 111.2(2) 1_555 . 1_555 n
C11 C15 H26 109.7(3) 1_555 . 1_555 n
C11 C15 H27 111.9(3) 1_555 . 1_555 n
N20 C15 H26 108.5(3) 1_555 . 1_555 n
N20 C15 H27 105.0(3) 1_555 . 1_555 n
H26 C15 H27 110.4(3) 1_555 . 1_555 n
C12 N16 C21 107.74(9) 1_555 . 1_555 n
C12 C17 N22 107.65(9) 1_555 . 1_555 n
C12 C17 H32 125.1(1) 1_555 . 1_555 n
N22 C17 H32 126.8(1) 1_555 . 1_555 n
C15 N20 H23 117.5(5) 1_555 . 1_555 n
C15 N20 H24 112.7(4) 1_555 . 1_555 n
C15 N20 H33 101.1(4) 1_555 . 1_555 n
H23 N20 H24 123.8(6) 1_555 . 1_555 n
H23 N20 H33 97.0(5) 1_555 . 1_555 n
H24 N20 H33 96.8(5) 1_555 . 1_555 n
N16 C21 N22 107.7(1) 1_555 . 1_555 n
N16 C21 H37 130.2(1) 1_555 . 1_555 n
N22 C21 H37 122.0(1) 1_555 . 1_555 n
C17 N22 C21 108.8(1) 1_555 . 1_555 n
C17 N22 H34 122.9(1) 1_555 . 1_555 n
C21 N22 H34 128.2(1) 1_555 . 1_555 n

loop_
_geom_bond_atom_site_label_1
_geom_bond_atom_site_label_2
_geom_bond_distance
_geom_bond_site_symmetry_1
_geom_bond_site_symmetry_2
_geom_bond_publ_flag
O1 H2 0.967(8) . 1_555 n
O1 H3 0.993(7) . 1_555 n
C4 C5 1.543(2) . 1_555 n
C4 O6 1.234(2) . 1_555 n
C4 N7 1.325(2) . 1_555 n
C5 N8 1.470(3) . 1_555 n
C5 C9 1.558(2) . 1_555 n
C5 H28 0.990(3) . 1_555 n
N7 C10 1.446(2) . 1_555 n
N7 H29 0.869(2) . 1_555 n
N8 C11 1.338(2) . 1_555 n
N8 H25 0.828(3) . 1_555 n
C9 C12 1.487(2) . 1_555 n
C9 H35 0.915(1) . 1_555 n
C9 H36 0.985(1) . 1_555 n
C10 C13 1.521(2) . 1_555 n
C10 H30 0.960(2) . 1_555 n
C10 H31 0.960(2) . 1_555 n
C11 O14 1.229(3) . 1_555 n
C11 C15 1.530(3) . 1_555 n
C12 N16 1.4239(9) . 1_555 n
C12 C17 1.325(2) . 1_555 n
C13 O18 1.253(2) . 1_555 n
C13 O19 1.219(3) . 1_555 n
C15 N20 1.482(3) . 1_555 n
C15 H26 0.979(3) . 1_555 n
C15 H27 0.898(5) . 1_555 n
N16 C21 1.342(2) . 1_555 n
C17 N22 1.392(2) . 1_555 n
C17 H32 0.964(1) . 1_555 n
N20 H23 0.841(6) . 1_555 n
N20 H24 0.860(6) . 1_555 n
N20 H33 0.922(7) . 1_555 n
C21 N22 1.367(2) . 1_555 n
C21 H37 0.950(2) . 1_555 n
N22 H34 0.910(2) . 1_555 n
